data_2237855
loop_
_publ_author_name
'Abdel-Wahab, Bakr F.'
'Abdel-Latif, Ehab'
'Ng, Seik Weng'
'Tiekink, Edward R. T.'

_publ_section_title
;
 (2<i>E</i>)-1-[5-Methyl-1-(4-methylphenyl)-1<i>H</i>-1,2,3-triazol-4-yl]-3-[4-(piperidin-1-yl)phenyl]prop-2-en-1-one
;
_journal_coeditor_code HB7062
_journal_issue 5
_journal_name_full 'Acta Crystallographica Section E'
_journal_page_first o639
_journal_page_last o640
_journal_paper_doi 10.1107/S1600536813008258
_journal_volume 69
_journal_year 2013
_chemical_formula_iupac 'C24 H26 N4 O'
_chemical_formula_moiety 'C24 H26 N4 O'
_chemical_formula_sum 'C24 H26 N4 O'
_chemical_formula_weight 386.49
_chemical_name_systematic
(2<i>E</i>)-1-[5-Methyl-1-(4-methylphenyl)-1<i>H</i>-1,2,3-triazol-4-yl]-3-[4-(piperidin-1-yl)phenyl]prop-2-en-1-one
_space_group_IT_number 2
_symmetry_cell_setting triclinic
_symmetry_space_group_name_Hall '-P 1'
_symmetry_space_group_name_H-M 'P -1'
_atom_sites_solution_hydrogens geom
_atom_sites_solution_primary direct
_atom_sites_solution_secondary difmap
_audit_creation_method SHELXL-97
_cell_angle_alpha 77.666(9)
_cell_angle_beta 74.123(10)
_cell_angle_gamma 81.044(9)
_cell_formula_units_Z 4
_cell_length_a 12.9514(16)
_cell_length_b 13.1000(13)
_cell_length_c 13.3735(14)
_cell_measurement_reflns_used 3652
_cell_measurement_temperature 295(2)
_cell_measurement_theta_max 27.5010
_cell_measurement_theta_min 2.9589
_cell_volume 2120.6(4)
_computing_cell_refinement 'CrysAlis PRO (Agilent, 2011)'
_computing_data_collection 'CrysAlis PRO (Agilent, 2011)'
_computing_data_reduction 'CrysAlis PRO (Agilent, 2011)'
_computing_molecular_graphics
;
ORTEP-3 for Windows (Farrugia, 2012), QMOL (Gans & Shalloway,
2001) and
DIAMOND (Brandenburg, 2006)
;
_computing_publication_material 'publCIF (Westrip, 2010)'
_computing_structure_refinement 'SHELXL97 (Sheldrick, 2008)'
_computing_structure_solution 'SHELXS97 (Sheldrick, 2008)'
_diffrn_ambient_temperature 295(2)
_diffrn_detector_area_resol_mean 10.4041
_diffrn_measured_fraction_theta_full 0.999
_diffrn_measured_fraction_theta_max 0.999
_diffrn_measurement_device_type 'Agilent SuperNova Dual diffractometer with an Atlas detector'
_diffrn_measurement_method '\w scan'
_diffrn_radiation_monochromator Mirror
_diffrn_radiation_source 'SuperNova (Mo) X-ray Source'
_diffrn_radiation_type MoK\a
_diffrn_radiation_wavelength 0.71073
_diffrn_reflns_av_R_equivalents 0.0344
_diffrn_reflns_av_sigmaI/netI 0.0501
_diffrn_reflns_limit_h_max 15
_diffrn_reflns_limit_h_min -14
_diffrn_reflns_limit_k_max 15
_diffrn_reflns_limit_k_min -15
_diffrn_reflns_limit_l_max 15
_diffrn_reflns_limit_l_min -15
_diffrn_reflns_number 17797
_diffrn_reflns_theta_full 25.00
_diffrn_reflns_theta_max 25.00
_diffrn_reflns_theta_min 2.96
_diffrn_standards_decay_% 0
_diffrn_standards_interval_count 0
_diffrn_standards_interval_time 0
_diffrn_standards_number 0
_exptl_absorpt_coefficient_mu 0.076
_exptl_absorpt_correction_T_max 1.00000
_exptl_absorpt_correction_T_min 0.95452
_exptl_absorpt_correction_type multi-scan
_exptl_absorpt_process_details '(CrysAlis PRO; Agilent, 2011)'
_exptl_crystal_colour yellow
_exptl_crystal_density_diffrn 1.211
_exptl_crystal_density_method 'not measured'
_exptl_crystal_description prism
_exptl_crystal_F_000 824
_exptl_crystal_size_max 0.50
_exptl_crystal_size_mid 0.40
_exptl_crystal_size_min 0.30
_refine_diff_density_max 0.185
_refine_diff_density_min -0.191
_refine_ls_extinction_coef 0.0048(8)
_refine_ls_extinction_expression Fc^*^=kFc[1+0.001xFc^2^\l^3^/sin(2\q)]^-1/4^
_refine_ls_extinction_method 'SHELXL97 (Sheldrick, 2008)'
_refine_ls_goodness_of_fit_ref 1.028
_refine_ls_hydrogen_treatment constr
_refine_ls_matrix_type full
_refine_ls_number_parameters 528
_refine_ls_number_reflns 7458
_refine_ls_number_restraints 0
_refine_ls_restrained_S_all 1.028
_refine_ls_R_factor_all 0.0966
_refine_ls_R_factor_gt 0.0576
_refine_ls_shift/su_max 0.001
_refine_ls_shift/su_mean 0.000
_refine_ls_structure_factor_coef Fsqd
_refine_ls_weighting_details 'calc w=1/[\s^2^(Fo^2^)+(0.0637P)^2^+0.5896P] where P=(Fo^2^+2Fc^2^)/3'
_refine_ls_weighting_scheme calc
_refine_ls_wR_factor_gt 0.1433
_refine_ls_wR_factor_ref 0.1743
_reflns_number_gt 4585
_reflns_number_total 7458
_reflns_threshold_expression I>2\s(I)
_cod_data_source_file hb7062.cif
_cod_data_source_block I
_cod_database_code 2237855
_cod_database_fobs_code 2237855

loop_
_symmetry_equiv_pos_as_xyz
'x, y, z'
'-x, -y, -z'

loop_
_atom_site_type_symbol
_atom_site_label
_atom_site_fract_x
_atom_site_fract_y
_atom_site_fract_z
_atom_site_U_iso_or_equiv
_atom_site_adp_type
_atom_site_calc_flag
_atom_site_refinement_flags
_atom_site_occupancy
_atom_site_symmetry_multiplicity
O O1 0.44643(15) 0.32264(15) 0.48227(14) 0.0724(5) Uani d . 1 1
O O2 0.04267(17) 0.20058(17) 0.10647(15) 0.0886(6) Uani d . 1 1
N N1 0.64525(16) 0.39564(16) 0.65410(15) 0.0563(5) Uani d . 1 1
N N2 0.5765(2) 0.3624(2) 0.74989(16) 0.0758(7) Uani d . 1 1
N N3 0.49501(19) 0.33089(19) 0.73114(16) 0.0716(6) Uani d . 1 1
N N4 -0.14649(16) 0.10222(17) 0.86378(15) 0.0592(6) Uani d . 1 1
N N5 -0.14790(18) 0.11974(17) 0.41775(16) 0.0632(6) Uani d . 1 1
N N6 -0.0748(2) 0.1474(2) 0.46206(18) 0.0782(7) Uani d . 1 1
N N7 0.0042(2) 0.1822(2) 0.38478(18) 0.0754(7) Uani d . 1 1
N N8 0.6530(2) 0.3801(2) 0.09660(18) 0.0793(7) Uani d . 1 1
C C1 0.74396(19) 0.43353(19) 0.65210(18) 0.0533(6) Uani d . 1 1
C C2 0.8143(2) 0.3704(2) 0.7049(2) 0.0764(8) Uani d . 1 1
H H2 0.7979 0.3038 0.7416 0.092 Uiso calc R 1 1
C C3 0.9086(2) 0.4059(2) 0.7033(3) 0.0794(9) Uani d . 1 1
H H3 0.9556 0.3628 0.7397 0.095 Uiso calc R 1 1
C C4 0.9361(2) 0.5039(2) 0.6493(2) 0.0625(7) Uani d . 1 1
C C5 0.8635(2) 0.5658(2) 0.5981(2) 0.0708(8) Uani d . 1 1
H H5 0.8796 0.6324 0.5613 0.085 Uiso calc R 1 1
C C6 0.7680(2) 0.5322(2) 0.5997(2) 0.0651(7) Uani d . 1 1
H H6 0.7198 0.5761 0.5653 0.078 Uiso calc R 1 1
C C7 1.0401(2) 0.5407(3) 0.6491(3) 0.0925(10) Uani d . 1 1
H H7A 1.0950 0.4823 0.6486 0.139 Uiso calc R 1 1
H H7B 1.0304 0.5702 0.7113 0.139 Uiso calc R 1 1
H H7C 1.0614 0.5932 0.5874 0.139 Uiso calc R 1 1
C C8 0.6648(2) 0.4071(2) 0.46175(19) 0.0723(8) Uani d . 1 1
H H8A 0.6801 0.4791 0.4437 0.108 Uiso calc R 1 1
H H8B 0.6211 0.3954 0.4185 0.108 Uiso calc R 1 1
H H8C 0.7312 0.3620 0.4500 0.108 Uiso calc R 1 1
C C9 0.60606(19) 0.38366(19) 0.57457(17) 0.0530(6) Uani d . 1 1
C C10 0.5096(2) 0.34268(19) 0.62391(18) 0.0561(6) Uani d . 1 1
C C11 0.4303(2) 0.3127(2) 0.5790(2) 0.0582(7) Uani d . 1 1
C C12 0.3326(2) 0.2737(2) 0.6525(2) 0.0613(7) Uani d . 1 1
H H12 0.3218 0.2745 0.7240 0.074 Uiso calc R 1 1
C C13 0.2582(2) 0.23702(19) 0.6219(2) 0.0585(7) Uani d . 1 1
H H13 0.2728 0.2359 0.5501 0.070 Uiso calc R 1 1
C C14 0.15793(19) 0.19881(18) 0.68588(18) 0.0531(6) Uani d . 1 1
C C15 0.1231(2) 0.19481(19) 0.79543(19) 0.0576(6) Uani d . 1 1
H H15 0.1676 0.2154 0.8299 0.069 Uiso calc R 1 1
C C16 0.0259(2) 0.16163(19) 0.85315(19) 0.0576(6) Uani d . 1 1
H H16 0.0059 0.1609 0.9256 0.069 Uiso calc R 1 1
C C17 -0.04496(19) 0.12836(18) 0.80569(17) 0.0513(6) Uani d . 1 1
C C18 -0.0095(2) 0.13069(19) 0.69667(18) 0.0571(6) Uani d . 1 1
H H18 -0.0528 0.1082 0.6622 0.069 Uiso calc R 1 1
C C19 0.0881(2) 0.16548(19) 0.63936(19) 0.0586(7) Uani d . 1 1
H H19 0.1082 0.1668 0.5668 0.070 Uiso calc R 1 1
C C20 -0.1592(2) 0.0469(3) 0.97295(19) 0.0757(8) Uani d . 1 1
H H20A -0.1140 0.0745 1.0057 0.091 Uiso calc R 1 1
H H20B -0.1349 -0.0270 0.9730 0.091 Uiso calc R 1 1
C C21 -0.2732(2) 0.0575(3) 1.0365(2) 0.0845(9) Uani d . 1 1
H H21A -0.2943 0.1302 1.0449 0.101 Uiso calc R 1 1
H H21B -0.2782 0.0151 1.1063 0.101 Uiso calc R 1 1
C C22 -0.3501(3) 0.0239(3) 0.9860(2) 0.0910(10) Uani d . 1 1
H H22A -0.4239 0.0395 1.0252 0.109 Uiso calc R 1 1
H H22B -0.3367 -0.0513 0.9872 0.109 Uiso calc R 1 1
C C23 -0.3339(2) 0.0817(3) 0.8733(2) 0.0828(9) Uani d . 1 1
H H23A -0.3780 0.0547 0.8388 0.099 Uiso calc R 1 1
H H23B -0.3583 0.1556 0.8734 0.099 Uiso calc R 1 1
C C24 -0.2181(2) 0.0711(2) 0.8111(2) 0.0673(7) Uani d . 1 1
H H24A -0.1966 -0.0014 0.8020 0.081 Uiso calc R 1 1
H H24B -0.2112 0.1145 0.7416 0.081 Uiso calc R 1 1
C C25 -0.2421(2) 0.0763(2) 0.4871(2) 0.0623(7) Uani d . 1 1
C C26 -0.2301(2) -0.0049(2) 0.5683(2) 0.0728(8) Uani d . 1 1
H H26 -0.1617 -0.0335 0.5759 0.087 Uiso calc R 1 1
C C27 -0.3209(3) -0.0434(3) 0.6385(2) 0.0871(9) Uani d . 1 1
H H27 -0.3128 -0.0983 0.6937 0.105 Uiso calc R 1 1
C C28 -0.4233(3) -0.0031(3) 0.6294(2) 0.0863(9) Uani d . 1 1
C C29 -0.4326(3) 0.0774(3) 0.5458(3) 0.0850(9) Uani d . 1 1
H H29 -0.5009 0.1046 0.5369 0.102 Uiso calc R 1 1
C C30 -0.3432(2) 0.1182(2) 0.4754(2) 0.0743(8) Uani d . 1 1
H H30 -0.3510 0.1735 0.4205 0.089 Uiso calc R 1 1
C C31 -0.5221(3) -0.0425(4) 0.7095(3) 0.1369(17) Uani d . 1 1
H H31A -0.5179 -0.0379 0.7790 0.205 Uiso calc R 1 1
H H31B -0.5258 -0.1143 0.7063 0.205 Uiso calc R 1 1
H H31C -0.5854 -0.0003 0.6943 0.205 Uiso calc R 1 1
C C32 -0.1717(2) 0.1099(2) 0.2409(2) 0.0773(8) Uani d . 1 1
H H32A -0.2068 0.0477 0.2749 0.116 Uiso calc R 1 1
H H32B -0.1215 0.0977 0.1759 0.116 Uiso calc R 1 1
H H32C -0.2248 0.1670 0.2261 0.116 Uiso calc R 1 1
C C33 -0.1133(2) 0.1368(2) 0.3113(2) 0.0603(7) Uani d . 1 1
C C34 -0.0161(2) 0.1772(2) 0.2913(2) 0.0625(7) Uani d . 1 1
C C35 0.0615(2) 0.2088(2) 0.1895(2) 0.0678(7) Uani d . 1 1
C C36 0.1605(2) 0.2454(2) 0.1946(2) 0.0746(8) Uani d . 1 1
H H36 0.1645 0.2592 0.2588 0.089 Uiso calc R 1 1
C C37 0.2453(3) 0.2599(2) 0.1124(2) 0.0728(8) Uani d . 1 1
H H37 0.2372 0.2484 0.0488 0.087 Uiso calc R 1 1
C C38 0.3481(2) 0.2913(2) 0.1093(2) 0.0696(8) Uani d . 1 1
C C39 0.3716(3) 0.3167(3) 0.1962(2) 0.0944(11) Uani d . 1 1
H H39 0.3183 0.3134 0.2592 0.113 Uiso calc R 1 1
C C40 0.4691(3) 0.3462(3) 0.1931(2) 0.0935(10) Uani d . 1 1
H H40 0.4808 0.3613 0.2537 0.112 Uiso calc R 1 1
C C41 0.5526(2) 0.3539(2) 0.0993(2) 0.0685(8) Uani d . 1 1
C C42 0.5291(3) 0.3297(2) 0.0129(2) 0.0785(9) Uani d . 1 1
H H42 0.5815 0.3347 -0.0508 0.094 Uiso calc R 1 1
C C43 0.4311(3) 0.2986(2) 0.0178(2) 0.0778(9) Uani d . 1 1
H H43 0.4200 0.2819 -0.0424 0.093 Uiso calc R 1 1
C C44 0.6601(3) 0.4424(3) 0.1705(3) 0.0968(10) Uani d . 1 1
H H44A 0.6182 0.4131 0.2399 0.116 Uiso calc R 1 1
H H44B 0.6268 0.5128 0.1509 0.116 Uiso calc R 1 1
C C45 0.7688(3) 0.4503(4) 0.1784(3) 0.1224(14) Uani d . 1 1
H H45A 0.7938 0.3847 0.2185 0.147 Uiso calc R 1 1
H H45B 0.7651 0.5054 0.2179 0.147 Uiso calc R 1 1
C C46 0.8496(3) 0.4727(3) 0.0757(3) 0.1112(12) Uani d . 1 1
H H46A 0.8376 0.5460 0.0440 0.133 Uiso calc R 1 1
H H46B 0.9215 0.4602 0.0874 0.133 Uiso calc R 1 1
C C47 0.8415(3) 0.4057(4) 0.0032(3) 0.1300(15) Uani d . 1 1
H H47A 0.8833 0.4328 -0.0671 0.156 Uiso calc R 1 1
H H47B 0.8746 0.3357 0.0249 0.156 Uiso calc R 1 1
C C48 0.7316(3) 0.3969(3) -0.0033(3) 0.1035(12) Uani d . 1 1
H H48A 0.7073 0.4607 -0.0463 0.124 Uiso calc R 1 1
H H48B 0.7346 0.3392 -0.0393 0.124 Uiso calc R 1 1

loop_
_atom_site_aniso_label
_atom_site_aniso_U_11
_atom_site_aniso_U_22
_atom_site_aniso_U_33
_atom_site_aniso_U_12
_atom_site_aniso_U_13
_atom_site_aniso_U_23
O1 0.0622(12) 0.0989(14) 0.0584(11) -0.0187(10) -0.0194(9) -0.0062(10)
O2 0.0927(16) 0.1176(17) 0.0638(12) -0.0174(12) -0.0295(11) -0.0160(11)
N1 0.0479(13) 0.0748(14) 0.0471(11) -0.0125(10) -0.0108(10) -0.0096(10)
N2 0.0639(16) 0.1163(19) 0.0481(12) -0.0275(14) -0.0069(11) -0.0129(12)
N3 0.0569(15) 0.1061(18) 0.0527(13) -0.0247(13) -0.0074(11) -0.0127(12)
N4 0.0518(13) 0.0839(14) 0.0482(11) -0.0194(11) -0.0175(10) -0.0100(10)
N5 0.0628(15) 0.0776(14) 0.0587(13) -0.0101(11) -0.0239(11) -0.0189(11)
N6 0.0723(17) 0.1110(19) 0.0635(14) -0.0238(14) -0.0235(13) -0.0232(13)
N7 0.0757(17) 0.0997(18) 0.0625(14) -0.0223(13) -0.0232(13) -0.0221(13)
N8 0.0688(18) 0.1040(19) 0.0600(14) -0.0185(14) 0.0037(12) -0.0223(13)
C1 0.0469(15) 0.0683(16) 0.0485(13) -0.0071(12) -0.0140(11) -0.0153(12)
C2 0.067(2) 0.0680(17) 0.098(2) -0.0094(14) -0.0361(17) -0.0012(15)
C3 0.064(2) 0.079(2) 0.106(2) 0.0007(15) -0.0438(17) -0.0145(17)
C4 0.0486(16) 0.0721(17) 0.0746(17) -0.0040(13) -0.0175(13) -0.0288(14)
C5 0.0681(19) 0.0701(17) 0.0785(18) -0.0174(14) -0.0256(15) -0.0055(14)
C6 0.0594(18) 0.0719(17) 0.0664(16) -0.0079(13) -0.0261(14) -0.0033(14)
C7 0.065(2) 0.106(2) 0.123(3) -0.0109(17) -0.0322(19) -0.045(2)
C8 0.0708(19) 0.098(2) 0.0507(15) -0.0301(16) -0.0099(13) -0.0102(14)
C9 0.0489(15) 0.0654(15) 0.0455(13) -0.0068(12) -0.0126(11) -0.0099(11)
C10 0.0470(15) 0.0700(16) 0.0492(14) -0.0074(12) -0.0093(12) -0.0087(11)
C11 0.0496(16) 0.0676(16) 0.0551(15) -0.0038(12) -0.0129(12) -0.0078(12)
C12 0.0469(16) 0.0779(17) 0.0584(15) -0.0111(13) -0.0115(13) -0.0098(13)
C13 0.0519(16) 0.0645(15) 0.0586(14) -0.0072(12) -0.0136(12) -0.0092(12)
C14 0.0478(15) 0.0574(14) 0.0547(14) -0.0057(11) -0.0149(12) -0.0088(11)
C15 0.0520(16) 0.0717(16) 0.0551(14) -0.0122(12) -0.0230(12) -0.0077(12)
C16 0.0545(16) 0.0766(17) 0.0461(13) -0.0120(13) -0.0179(12) -0.0098(12)
C17 0.0494(15) 0.0590(14) 0.0490(13) -0.0096(11) -0.0172(12) -0.0078(11)
C18 0.0572(17) 0.0695(16) 0.0523(14) -0.0158(13) -0.0197(13) -0.0127(12)
C19 0.0604(17) 0.0702(16) 0.0479(13) -0.0135(13) -0.0139(13) -0.0111(12)
C20 0.0629(19) 0.110(2) 0.0531(15) -0.0232(16) -0.0166(14) -0.0003(15)
C21 0.062(2) 0.132(3) 0.0629(17) -0.0335(18) -0.0085(15) -0.0159(17)
C22 0.066(2) 0.133(3) 0.078(2) -0.0405(19) -0.0055(16) -0.0238(19)
C23 0.0576(19) 0.121(3) 0.083(2) -0.0231(17) -0.0222(16) -0.0300(18)
C24 0.0605(18) 0.0876(19) 0.0635(16) -0.0224(14) -0.0226(14) -0.0143(14)
C25 0.0587(18) 0.0760(17) 0.0607(15) -0.0068(14) -0.0169(14) -0.0279(14)
C26 0.071(2) 0.095(2) 0.0564(16) -0.0062(16) -0.0221(15) -0.0162(15)
C27 0.085(2) 0.116(3) 0.0623(18) -0.025(2) -0.0186(17) -0.0103(17)
C28 0.069(2) 0.128(3) 0.0697(19) -0.0224(19) -0.0068(17) -0.0401(19)
C29 0.061(2) 0.104(2) 0.101(2) 0.0009(17) -0.0214(19) -0.047(2)
C30 0.067(2) 0.0739(18) 0.089(2) -0.0024(15) -0.0246(17) -0.0250(15)
C31 0.090(3) 0.230(5) 0.090(3) -0.059(3) 0.001(2) -0.029(3)
C32 0.082(2) 0.092(2) 0.0730(18) -0.0178(16) -0.0350(16) -0.0202(15)
C33 0.0640(18) 0.0640(16) 0.0604(16) -0.0001(13) -0.0261(13) -0.0185(12)
C34 0.0636(18) 0.0677(16) 0.0620(16) -0.0058(13) -0.0230(14) -0.0154(13)
C35 0.074(2) 0.0694(17) 0.0645(17) -0.0038(14) -0.0247(15) -0.0140(14)
C36 0.076(2) 0.086(2) 0.0659(17) -0.0157(16) -0.0156(16) -0.0179(15)
C37 0.083(2) 0.0752(18) 0.0606(17) -0.0128(16) -0.0164(16) -0.0121(14)
C38 0.079(2) 0.0726(18) 0.0556(16) -0.0137(15) -0.0100(15) -0.0130(13)
C39 0.084(3) 0.133(3) 0.0667(19) -0.045(2) 0.0155(17) -0.0390(18)
C40 0.090(3) 0.134(3) 0.0633(18) -0.045(2) 0.0076(17) -0.0426(18)
C41 0.071(2) 0.0749(18) 0.0531(15) -0.0131(15) 0.0015(14) -0.0151(13)
C42 0.072(2) 0.106(2) 0.0505(16) -0.0104(17) -0.0015(15) -0.0159(15)
C43 0.084(2) 0.095(2) 0.0521(16) -0.0065(17) -0.0126(15) -0.0154(14)
C44 0.083(3) 0.134(3) 0.080(2) -0.023(2) -0.0102(18) -0.037(2)
C45 0.078(3) 0.207(5) 0.087(2) -0.044(3) -0.007(2) -0.033(3)
C46 0.088(3) 0.153(3) 0.090(2) -0.039(2) -0.008(2) -0.016(2)
C47 0.086(3) 0.201(5) 0.099(3) -0.044(3) 0.019(2) -0.053(3)
C48 0.091(3) 0.139(3) 0.077(2) -0.042(2) 0.0142(19) -0.034(2)

loop_
_atom_type_symbol
_atom_type_description
_atom_type_scat_dispersion_real
_atom_type_scat_dispersion_imag
_atom_type_scat_source
C C 0.0033 0.0016 'International Tables Vol C Tables 4.2.6.8 and 6.1.1.4'
H H 0.0000 0.0000 'International Tables Vol C Tables 4.2.6.8 and 6.1.1.4'
N N 0.0061 0.0033 'International Tables Vol C Tables 4.2.6.8 and 6.1.1.4'
O O 0.0106 0.0060 'International Tables Vol C Tables 4.2.6.8 and 6.1.1.4'

loop_
_geom_angle_atom_site_label_1
_geom_angle_atom_site_label_2
_geom_angle_atom_site_label_3
_geom_angle
C9 N1 N2 110.6(2)
C9 N1 C1 130.4(2)
N2 N1 C1 118.9(2)
N3 N2 N1 107.3(2)
N2 N3 C10 109.0(2)
C17 N4 C24 119.2(2)
C17 N4 C20 118.6(2)
C24 N4 C20 112.7(2)
C33 N5 N6 110.8(2)
C33 N5 C25 131.2(2)
N6 N5 C25 118.0(2)
N7 N6 N5 107.0(2)
N6 N7 C34 109.1(2)
C41 N8 C48 118.8(3)
C41 N8 C44 118.5(2)
C48 N8 C44 114.6(3)
C6 C1 C2 119.7(2)
C6 C1 N1 121.0(2)
C2 C1 N1 119.3(2)
C3 C2 C1 119.6(3)
C3 C2 H2 120.2
C1 C2 H2 120.2
C2 C3 C4 121.9(3)
C2 C3 H3 119.0
C4 C3 H3 119.0
C5 C4 C3 117.1(3)
C5 C4 C7 122.2(3)
C3 C4 C7 120.7(3)
C6 C5 C4 121.9(3)
C6 C5 H5 119.0
C4 C5 H5 119.0
C5 C6 C1 119.6(2)
C5 C6 H6 120.2
C1 C6 H6 120.2
C4 C7 H7A 109.5
C4 C7 H7B 109.5
H7A C7 H7B 109.5
C4 C7 H7C 109.5
H7A C7 H7C 109.5
H7B C7 H7C 109.5
C9 C8 H8A 109.5
C9 C8 H8B 109.5
H8A C8 H8B 109.5
C9 C8 H8C 109.5
H8A C8 H8C 109.5
H8B C8 H8C 109.5
N1 C9 C10 104.5(2)
N1 C9 C8 123.4(2)
C10 C9 C8 132.0(2)
N3 C10 C9 108.6(2)
N3 C10 C11 121.3(2)
C9 C10 C11 130.1(2)
O1 C11 C10 119.9(2)
O1 C11 C12 122.6(2)
C10 C11 C12 117.5(2)
C13 C12 C11 123.0(2)
C13 C12 H12 118.5
C11 C12 H12 118.5
C12 C13 C14 128.3(2)
C12 C13 H13 115.9
C14 C13 H13 115.9
C19 C14 C15 116.0(2)
C19 C14 C13 120.4(2)
C15 C14 C13 123.6(2)
C16 C15 C14 122.1(2)
C16 C15 H15 118.9
C14 C15 H15 118.9
C15 C16 C17 121.7(2)
C15 C16 H16 119.1
C17 C16 H16 119.1
N4 C17 C18 122.6(2)
N4 C17 C16 121.0(2)
C18 C17 C16 116.2(2)
C19 C18 C17 121.4(2)
C19 C18 H18 119.3
C17 C18 H18 119.3
C18 C19 C14 122.5(2)
C18 C19 H19 118.8
C14 C19 H19 118.8
N4 C20 C21 112.4(2)
N4 C20 H20A 109.1
C21 C20 H20A 109.1
N4 C20 H20B 109.1
C21 C20 H20B 109.1
H20A C20 H20B 107.9
C20 C21 C22 112.3(3)
C20 C21 H21A 109.1
C22 C21 H21A 109.1
C20 C21 H21B 109.1
C22 C21 H21B 109.1
H21A C21 H21B 107.9
C21 C22 C23 109.2(2)
C21 C22 H22A 109.8
C23 C22 H22A 109.8
C21 C22 H22B 109.8
C23 C22 H22B 109.8
H22A C22 H22B 108.3
C24 C23 C22 112.7(3)
C24 C23 H23A 109.1
C22 C23 H23A 109.1
C24 C23 H23B 109.1
C22 C23 H23B 109.1
H23A C23 H23B 107.8
N4 C24 C23 111.7(2)
N4 C24 H24A 109.3
C23 C24 H24A 109.3
N4 C24 H24B 109.3
C23 C24 H24B 109.3
H24A C24 H24B 107.9
C26 C25 C30 120.5(3)
C26 C25 N5 118.8(2)
C30 C25 N5 120.6(3)
C25 C26 C27 119.0(3)
C25 C26 H26 120.5
C27 C26 H26 120.5
C28 C27 C26 122.0(3)
C28 C27 H27 119.0
C26 C27 H27 119.0
C27 C28 C29 117.6(3)
C27 C28 C31 121.5(3)
C29 C28 C31 120.9(3)
C30 C29 C28 121.5(3)
C30 C29 H29 119.2
C28 C29 H29 119.2
C25 C30 C29 119.3(3)
C25 C30 H30 120.3
C29 C30 H30 120.3
C28 C31 H31A 109.5
C28 C31 H31B 109.5
H31A C31 H31B 109.5
C28 C31 H31C 109.5
H31A C31 H31C 109.5
H31B C31 H31C 109.5
C33 C32 H32A 109.5
C33 C32 H32B 109.5
H32A C32 H32B 109.5
C33 C32 H32C 109.5
H32A C32 H32C 109.5
H32B C32 H32C 109.5
N5 C33 C34 104.0(2)
N5 C33 C32 123.7(3)
C34 C33 C32 132.2(3)
N7 C34 C33 109.1(2)
N7 C34 C35 121.3(3)
C33 C34 C35 129.6(3)
O2 C35 C36 123.5(3)
O2 C35 C34 120.0(3)
C36 C35 C34 116.5(3)
C37 C36 C35 123.4(3)
C37 C36 H36 118.3
C35 C36 H36 118.3
C36 C37 C38 128.2(3)
C36 C37 H37 115.9
C38 C37 H37 115.9
C43 C38 C39 115.2(3)
C43 C38 C37 121.5(3)
C39 C38 C37 123.3(3)
C40 C39 C38 123.1(3)
C40 C39 H39 118.4
C38 C39 H39 118.4
C39 C40 C41 121.0(3)
C39 C40 H40 119.5
C41 C40 H40 119.5
C42 C41 N8 122.7(3)
C42 C41 C40 116.0(3)
N8 C41 C40 121.3(3)
C43 C42 C41 122.3(3)
C43 C42 H42 118.8
C41 C42 H42 118.8
C42 C43 C38 122.4(3)
C42 C43 H43 118.8
C38 C43 H43 118.8
N8 C44 C45 116.0(3)
N8 C44 H44A 108.3
C45 C44 H44A 108.3
N8 C44 H44B 108.3
C45 C44 H44B 108.3
H44A C44 H44B 107.4
C44 C45 C46 115.0(3)
C44 C45 H45A 108.5
C46 C45 H45A 108.5
C44 C45 H45B 108.5
C46 C45 H45B 108.5
H45A C45 H45B 107.5
C47 C46 C45 110.7(3)
C47 C46 H46A 109.5
C45 C46 H46A 109.5
C47 C46 H46B 109.5
C45 C46 H46B 109.5
H46A C46 H46B 108.1
C48 C47 C46 116.0(3)
C48 C47 H47A 108.3
C46 C47 H47A 108.3
C48 C47 H47B 108.3
C46 C47 H47B 108.3
H47A C47 H47B 107.4
N8 C48 C47 115.1(3)
N8 C48 H48A 108.5
C47 C48 H48A 108.5
N8 C48 H48B 108.5
C47 C48 H48B 108.5
H48A C48 H48B 107.5

loop_
_geom_bond_atom_site_label_1
_geom_bond_atom_site_label_2
_geom_bond_distance
O1 C11 1.234(3)
O2 C35 1.230(3)
N1 C9 1.343(3)
N1 N2 1.372(3)
N1 C1 1.433(3)
N2 N3 1.293(3)
N3 C10 1.372(3)
N4 C17 1.385(3)
N4 C24 1.456(3)
N4 C20 1.462(3)
N5 C33 1.350(3)
N5 N6 1.372(3)
N5 C25 1.429(3)
N6 N7 1.300(3)
N7 C34 1.363(3)
N8 C41 1.386(4)
N8 C48 1.439(4)
N8 C44 1.438(4)
C1 C6 1.371(3)
C1 C2 1.371(3)
C2 C3 1.366(4)
C2 H2 0.9300
C3 C4 1.379(4)
C3 H3 0.9300
C4 C5 1.374(4)
C4 C7 1.499(4)
C5 C6 1.368(4)
C5 H5 0.9300
C6 H6 0.9300
C7 H7A 0.9600
C7 H7B 0.9600
C7 H7C 0.9600
C8 C9 1.482(3)
C8 H8A 0.9600
C8 H8B 0.9600
C8 H8C 0.9600
C9 C10 1.375(3)
C10 C11 1.461(4)
C11 C12 1.462(3)
C12 C13 1.330(4)
C12 H12 0.9300
C13 C14 1.443(3)
C13 H13 0.9300
C14 C19 1.394(3)
C14 C15 1.402(3)
C15 C16 1.365(3)
C15 H15 0.9300
C16 C17 1.413(3)
C16 H16 0.9300
C17 C18 1.399(3)
C18 C19 1.376(3)
C18 H18 0.9300
C19 H19 0.9300
C20 C21 1.490(4)
C20 H20A 0.9700
C20 H20B 0.9700
C21 C22 1.508(4)
C21 H21A 0.9700
C21 H21B 0.9700
C22 C23 1.510(4)
C22 H22A 0.9700
C22 H22B 0.9700
C23 C24 1.505(4)
C23 H23A 0.9700
C23 H23B 0.9700
C24 H24A 0.9700
C24 H24B 0.9700
C25 C26 1.373(4)
C25 C30 1.375(4)
C26 C27 1.377(4)
C26 H26 0.9300
C27 C28 1.377(4)
C27 H27 0.9300
C28 C29 1.380(4)
C28 C31 1.507(4)
C29 C30 1.377(4)
C29 H29 0.9300
C30 H30 0.9300
C31 H31A 0.9600
C31 H31B 0.9600
C31 H31C 0.9600
C32 C33 1.484(4)
C32 H32A 0.9600
C32 H32B 0.9600
C32 H32C 0.9600
C33 C34 1.377(4)
C34 C35 1.474(4)
C35 C36 1.460(4)
C36 C37 1.329(4)
C36 H36 0.9300
C37 C38 1.441(4)
C37 H37 0.9300
C38 C43 1.387(4)
C38 C39 1.395(4)
C39 C40 1.365(4)
C39 H39 0.9300
C40 C41 1.411(4)
C40 H40 0.9300
C41 C42 1.380(4)
C42 C43 1.374(4)
C42 H42 0.9300
C43 H43 0.9300
C44 C45 1.460(4)
C44 H44A 0.9700
C44 H44B 0.9700
C45 C46 1.485(4)
C45 H45A 0.9700
C45 H45B 0.9700
C46 C47 1.474(5)
C46 H46A 0.9700
C46 H46B 0.9700
C47 C48 1.472(5)
C47 H47A 0.9700
C47 H47B 0.9700
C48 H48A 0.9700
C48 H48B 0.9700

loop_
_geom_hbond_atom_site_label_D
_geom_hbond_atom_site_label_H
_geom_hbond_atom_site_label_A
_geom_hbond_site_symmetry_A
_geom_hbond_distance_DH
_geom_hbond_distance_HA
_geom_hbond_distance_DA
_geom_hbond_angle_DHA
C6 H6 O1 2_666 0.93 2.51 3.415(3) 165
C3 H3 Cg1 1_655 0.93 2.73 3.469(3) 137

loop_
_geom_torsion_atom_site_label_1
_geom_torsion_atom_site_label_2
_geom_torsion_atom_site_label_3
_geom_torsion_atom_site_label_4
_geom_torsion
C9 N1 N2 N3 -0.5(3)
C1 N1 N2 N3 -179.1(2)
N1 N2 N3 C10 0.2(3)
C33 N5 N6 N7 0.6(3)
C25 N5 N6 N7 178.6(2)
N5 N6 N7 C34 -0.3(3)
C9 N1 C1 C6 58.6(4)
N2 N1 C1 C6 -123.2(3)
C9 N1 C1 C2 -122.4(3)
N2 N1 C1 C2 55.8(3)
C6 C1 C2 C3 -1.0(4)
N1 C1 C2 C3 180.0(3)
C1 C2 C3 C4 -0.4(5)
C2 C3 C4 C5 1.1(5)
C2 C3 C4 C7 179.9(3)
C3 C4 C5 C6 -0.4(4)
C7 C4 C5 C6 -179.2(3)
C4 C5 C6 C1 -1.1(4)
C2 C1 C6 C5 1.8(4)
N1 C1 C6 C5 -179.2(2)
N2 N1 C9 C10 0.6(3)
C1 N1 C9 C10 178.9(2)
N2 N1 C9 C8 -176.6(2)
C1 N1 C9 C8 1.8(4)
N2 N3 C10 C9 0.2(3)
N2 N3 C10 C11 179.6(2)
N1 C9 C10 N3 -0.4(3)
C8 C9 C10 N3 176.4(3)
N1 C9 C10 C11 -179.8(2)
C8 C9 C10 C11 -3.0(5)
N3 C10 C11 O1 -178.9(2)
C9 C10 C11 O1 0.4(4)
N3 C10 C11 C12 2.5(4)
C9 C10 C11 C12 -178.2(2)
O1 C11 C12 C13 6.3(4)
C10 C11 C12 C13 -175.1(2)
C11 C12 C13 C14 -178.5(2)
C12 C13 C14 C19 178.4(2)
C12 C13 C14 C15 0.0(4)
C19 C14 C15 C16 -0.9(4)
C13 C14 C15 C16 177.7(2)
C14 C15 C16 C17 0.6(4)
C24 N4 C17 C18 2.9(4)
C20 N4 C17 C18 146.9(2)
C24 N4 C17 C16 178.4(2)
C20 N4 C17 C16 -37.7(3)
C15 C16 C17 N4 -175.2(2)
C15 C16 C17 C18 0.5(4)
N4 C17 C18 C19 174.4(2)
C16 C17 C18 C19 -1.2(3)
C17 C18 C19 C14 1.0(4)
C15 C14 C19 C18 0.1(4)
C13 C14 C19 C18 -178.5(2)
C17 N4 C20 C21 159.5(3)
C24 N4 C20 C21 -54.4(3)
N4 C20 C21 C22 54.4(4)
C20 C21 C22 C23 -52.9(4)
C21 C22 C23 C24 52.9(4)
C17 N4 C24 C23 -160.3(2)
C20 N4 C24 C23 53.7(3)
C22 C23 C24 N4 -54.0(3)
C33 N5 C25 C26 127.7(3)
N6 N5 C25 C26 -49.8(3)
C33 N5 C25 C30 -55.1(4)
N6 N5 C25 C30 127.4(3)
C30 C25 C26 C27 -0.5(4)
N5 C25 C26 C27 176.7(3)
C25 C26 C27 C28 0.2(5)
C26 C27 C28 C29 0.8(5)
C26 C27 C28 C31 -177.1(3)
C27 C28 C29 C30 -1.7(5)
C31 C28 C29 C30 176.3(3)
C26 C25 C30 C29 -0.4(4)
N5 C25 C30 C29 -177.5(3)
C28 C29 C30 C25 1.5(5)
N6 N5 C33 C34 -0.6(3)
C25 N5 C33 C34 -178.2(2)
N6 N5 C33 C32 176.9(2)
C25 N5 C33 C32 -0.8(4)
N6 N7 C34 C33 -0.1(3)
N6 N7 C34 C35 -178.2(2)
N5 C33 C34 N7 0.4(3)
C32 C33 C34 N7 -176.8(3)
N5 C33 C34 C35 178.3(3)
C32 C33 C34 C35 1.1(5)
N7 C34 C35 O2 177.9(3)
C33 C34 C35 O2 0.2(4)
N7 C34 C35 C36 0.0(4)
C33 C34 C35 C36 -177.6(3)
O2 C35 C36 C37 -9.2(5)
C34 C35 C36 C37 168.5(3)
C35 C36 C37 C38 -177.2(3)
C36 C37 C38 C43 177.0(3)
C36 C37 C38 C39 -3.3(5)
C43 C38 C39 C40 -0.4(5)
C37 C38 C39 C40 179.8(3)
C38 C39 C40 C41 0.8(6)
C48 N8 C41 C42 8.7(4)
C44 N8 C41 C42 155.8(3)
C48 N8 C41 C40 -174.0(3)
C44 N8 C41 C40 -27.0(4)
C39 C40 C41 C42 -0.2(5)
C39 C40 C41 N8 -177.6(3)
N8 C41 C42 C43 176.6(3)
C40 C41 C42 C43 -0.8(5)
C41 C42 C43 C38 1.3(5)
C39 C38 C43 C42 -0.7(4)
C37 C38 C43 C42 179.1(3)
C41 N8 C44 C45 168.4(3)
C48 N8 C44 C45 -43.2(4)
N8 C44 C45 C46 46.0(5)
C44 C45 C46 C47 -45.7(5)
C45 C46 C47 C48 45.5(5)
C41 N8 C48 C47 -169.6(3)
C44 N8 C48 C47 42.2(5)
C46 C47 C48 N8 -44.9(5)
